data_4003418
loop_
_publ_author_name
'Etherington, Marc K.'
'Kukhta, Nadzeya A.'
'Higginbotham, Heather F.'
'Danos, Andrew'
'Bismillah, Aisha N.'
'Graves, David R.'
'McGonigal, Paul R.'
'Haase, Nils'
'Morherr, Antonia'
'Batsanov, Andrei S.'
'Pflumm, Christof'
'Bhalla, Vandana'
'Bryce, Martin R.'
'Monkman, Andrew P.'

_publ_section_title
;
 Persistent Dimer Emission in Thermally Activated Delayed Fluorescence
 Materials.
;
_journal_issue 17
_journal_name_full 'The journal of physical chemistry. C, Nanomaterials and interfaces'
_journal_page_first 11109
_journal_page_last 11117
_journal_paper_doi 10.1021/acs.jpcc.9b01458
_journal_volume 123
_journal_year 2019
_chemical_formula_moiety 'C88 H96 N6, 2(C6 H12)'
_chemical_formula_sum 'C100 H120 N6'
_chemical_formula_weight 1406.01
_chemical_name_systematic '1,2,3,5-tetrakis(3,6-tertbutylcarbazol-9-yl)-4,6-dicyanobenzene, cyclohexane disolvate'
_space_group_crystal_system triclinic
_space_group_IT_number 2
_space_group_name_Hall '-P 1'
_space_group_name_H-M_alt 'P -1'
_atom_sites_solution_hydrogens geom
_atom_sites_solution_primary direct
_atom_sites_solution_secondary difmap
_audit_creation_date 2018-10-14
_audit_creation_method
;
Olex2 1.2-beta
(compiled 2018.05.29 svn.r3508 for OlexSys, GUI svn.r5506)
;
_cell_angle_alpha 97.775(2)
_cell_angle_beta 99.395(2)
_cell_angle_gamma 101.293(2)
_cell_formula_units_Z 2
_cell_length_a 11.9194(4)
_cell_length_b 18.1784(6)
_cell_length_c 20.0895(7)
_cell_measurement_reflns_used 7541
_cell_measurement_temperature 120(2)
_cell_measurement_theta_max 74.24
_cell_measurement_theta_min 3.08
_cell_volume 4148.0(2)
_computing_cell_refinement 'SAINT v8.38A (Bruker, 2016)'
_computing_data_collection 'APEX3 v.2016.1-0 (Bruker, 2016)'
_computing_data_reduction 'SAINT v8.38A (Bruker, 2016)'
_computing_molecular_graphics 'Olex2 (Dolomanov et al., 2009)'
_computing_publication_material 'Olex2 (Dolomanov et al., 2009)'
_computing_structure_refinement 'ShelXL 2018/3 multi-CPU (Sheldrick, 2015)'
_computing_structure_solution 'ShelXS 2013/1 (Sheldrick, 2008)'
_diffrn_ambient_temperature 120(2)
_diffrn_detector_area_resol_mean 10.4
_diffrn_detector_type 'Bruker PHOTON 100 CMOS'
_diffrn_measured_fraction_theta_full 0.948
_diffrn_measured_fraction_theta_max 0.900
_diffrn_measurement_device '3-circle area detector diffractometer'
_diffrn_measurement_device_type 'Bruker D8 Venture'
_diffrn_measurement_method '\f and \w scans'
_diffrn_radiation_monochromator 'focusing mirrors'
_diffrn_radiation_probe x-ray
_diffrn_radiation_type CuK\a
_diffrn_radiation_wavelength 1.54184
_diffrn_reflns_av_R_equivalents 0.0500
_diffrn_reflns_av_unetI/netI 0.0876
_diffrn_reflns_Laue_measured_fraction_full 0.948
_diffrn_reflns_Laue_measured_fraction_max 0.900
_diffrn_reflns_limit_h_max 14
_diffrn_reflns_limit_h_min -14
_diffrn_reflns_limit_k_max 22
_diffrn_reflns_limit_k_min -21
_diffrn_reflns_limit_l_max 23
_diffrn_reflns_limit_l_min -23
_diffrn_reflns_number 31736
_diffrn_reflns_point_group_measured_fraction_full 0.948
_diffrn_reflns_point_group_measured_fraction_max 0.900
_diffrn_reflns_theta_full 66.000
_diffrn_reflns_theta_max 74.795
_diffrn_reflns_theta_min 3.080
_diffrn_source 'microfocus sealed X-ray tube'
_diffrn_source_type 'Incoatec I\mS microsource'
_diffrn_standards_number 0
_exptl_absorpt_coefficient_mu 0.487
_exptl_absorpt_correction_T_max 1.0000
_exptl_absorpt_correction_T_min 0.8531
_exptl_absorpt_correction_type multi-scan
_exptl_absorpt_process_details
;
 TWINABS-2012/1 (Bruker,2012) was used for absorption correction.

Final HKLF 4 output contains 48844 reflections, Rint = 0.0500
 (18838 with I > 3sig(I), Rint = 0.0324)
;
_exptl_crystal_colour yellow
_exptl_crystal_density_diffrn 1.126
_exptl_crystal_description lathe
_exptl_crystal_F_000 1524
_exptl_crystal_recrystallization_method 'from hexane/ethyl acetate'
_exptl_crystal_size_max 0.322
_exptl_crystal_size_mid 0.137
_exptl_crystal_size_min 0.071
_platon_squeeze_details 'PLATON SQUEEZE v. 2016 (Spek, 2015)'
_refine_diff_density_max 0.265
_refine_diff_density_min -0.267
_refine_diff_density_rms 0.054
_refine_ls_extinction_method none
_refine_ls_goodness_of_fit_ref 1.047
_refine_ls_hydrogen_treatment mixed
_refine_ls_matrix_type full
_refine_ls_number_parameters 939
_refine_ls_number_reflns 31736
_refine_ls_number_restraints 69
_refine_ls_restrained_S_all 1.118
_refine_ls_R_factor_all 0.1186
_refine_ls_R_factor_gt 0.0690
_refine_ls_shift/su_max 0.005
_refine_ls_shift/su_mean 0.000
_refine_ls_structure_factor_coef Fsqd
_refine_ls_weighting_details 'w=1/[\s^2^(Fo^2^)+(0.0969P)^2^+0.7272P] where P=(Fo^2^+2Fc^2^)/3'
_refine_ls_weighting_scheme calc
_refine_ls_wR_factor_gt 0.1688
_refine_ls_wR_factor_ref 0.1994
_reflns_Friedel_coverage 0.000
_reflns_number_gt 7800
_reflns_number_total 14567
_reflns_threshold_expression 'I > 2\s(I)'
_cod_data_source_file 4CzIPNBu8.cif
_cod_data_source_block 4CzIPNBu8-18s136
_cod_depositor_comments
;
The following automatic conversions were performed:

data item '_diffrn_radiation_probe' value 'X-ray' was changed to
'x-ray' in accordance with the
/home/saulius/struct/COD-crude-data/automatic-downloads/DataCite-retrospective/ACS/depositions/lib/dictionaries/cif_core.dic
dictionary named 'cif_core.dic' version 2.4.2 last updated on
2011-04-26.

Automatic conversion script
Id: cif_fix_values 6909 2019-04-08 15:41:33Z antanas 
;
_cod_database_code 4003418
_shelx_shelxl_version_number 2018/3
_shelx_space_group_comment
;
The symmetry employed for this shelxl refinement is uniquely defined
by the following loop, which should always be used as a source of
symmetry information in preference to the above space-group names.
They are only intended as comments.
;
_shelx_estimated_absorpt_t_min 0.859
_shelx_estimated_absorpt_t_max 0.966
_platon_squeeze_void_probe_radius 1.20

loop_
_space_group_symop_operation_xyz
'x, y, z'
'-x, -y, -z'

loop_
_atom_site_label
_atom_site_type_symbol
_atom_site_fract_x
_atom_site_fract_y
_atom_site_fract_z
_atom_site_U_iso_or_equiv
_atom_site_adp_type
_atom_site_occupancy
_atom_site_site_symmetry_order
_atom_site_calc_flag
_atom_site_refinement_flags_posn
_atom_site_refinement_flags_adp
_atom_site_refinement_flags_occupancy
_atom_site_disorder_assembly
_atom_site_disorder_group
N1 N 0.1635(4) 0.23515(13) 0.20688(19) 0.0313(7) Uani 1 1 d . . . . .
N2 N -0.0233(3) 0.28486(16) 0.06972(17) 0.0419(9) Uani 1 1 d . . . . .
N3 N 0.1250(3) 0.47242(14) 0.13090(14) 0.0238(7) Uani 1 1 d . . . . .
N4 N 0.2710(3) 0.55656(12) 0.25706(15) 0.0227(6) Uani 1 1 d . . . . .
N5 N 0.3602(3) 0.47239(14) 0.35758(15) 0.0256(7) Uani 1 1 d . . . . .
N6 N 0.3825(3) 0.28617(16) 0.36060(17) 0.0442(9) Uani 1 1 d . . . . .
C1 C 0.1908(3) 0.31515(15) 0.2191(2) 0.0255(7) Uani 1 1 d . . . . .
C2 C 0.1426(3) 0.35583(17) 0.17151(17) 0.0243(8) Uani 1 1 d . . . . .
C3 C 0.1721(3) 0.43590(16) 0.18244(17) 0.0230(8) Uani 1 1 d . . . . .
C4 C 0.2445(3) 0.47626(15) 0.24438(19) 0.0221(7) Uani 1 1 d . . . . .
C5 C 0.2891(3) 0.43586(16) 0.29408(17) 0.0235(8) Uani 1 1 d . . . . .
C6 C 0.2650(3) 0.35558(16) 0.27949(18) 0.0242(8) Uani 1 1 d . . . . .
C7 C 0.0514(3) 0.31602(18) 0.11418(19) 0.0302(9) Uani 1 1 d . . . . .
C8 C 0.3287(3) 0.31636(18) 0.32552(19) 0.0304(9) Uani 1 1 d . . . . .
C9 C 0.1816(3) 0.18722(18) 0.1506(2) 0.0295(9) Uani 1 1 d . . . . .
C10 C 0.2374(3) 0.20546(18) 0.09706(19) 0.0347(9) Uani 1 1 d . . . . .
H10 H 0.267564 0.256895 0.093570 0.042 Uiso 1 1 calc R U . . .
C11 C 0.2471(3) 0.14599(18) 0.04954(19) 0.0349(9) Uani 1 1 d . . . . .
H11 H 0.284138 0.157519 0.012610 0.042 Uiso 1 1 calc R U . . .
C12 C 0.2044(3) 0.06868(18) 0.05307(19) 0.0307(9) Uani 1 1 d . . . . .
C13 C 0.1504(3) 0.05274(17) 0.10690(18) 0.0285(8) Uani 1 1 d . . . . .
H13 H 0.121172 0.001286 0.110700 0.034 Uiso 1 1 calc R U . . .
C14 C 0.1383(3) 0.11142(18) 0.15571(18) 0.0276(8) Uani 1 1 d . . . . .
C15 C 0.0882(3) 0.11241(18) 0.21700(19) 0.0306(9) Uani 1 1 d . . . . .
C16 C 0.0302(3) 0.05493(18) 0.24670(19) 0.0349(9) Uani 1 1 d . . . . .
H16 H 0.017808 0.003130 0.225853 0.042 Uiso 1 1 calc R U . . .
C17 C -0.0093(4) 0.07341(18) 0.3067(2) 0.0386(10) Uani 1 1 d D . . . .
C18 C 0.0093(4) 0.15035(18) 0.3359(2) 0.0448(11) Uani 1 1 d . . . . .
H18 H -0.017801 0.163143 0.376985 0.054 Uiso 1 1 calc R U . . .
C19 C 0.0662(4) 0.20877(19) 0.3067(2) 0.0395(10) Uani 1 1 d . . . . .
H19 H 0.077280 0.260674 0.326958 0.047 Uiso 1 1 calc R U . . .
C20 C 0.1057(3) 0.18878(18) 0.24786(19) 0.0298(9) Uani 1 1 d . . . . .
C21 C 0.1646(3) 0.47355(17) 0.06784(18) 0.0249(8) Uani 1 1 d . . . . .
C22 C 0.2257(3) 0.42588(18) 0.03694(18) 0.0281(8) Uani 1 1 d . . . . .
H22 H 0.237958 0.381263 0.054053 0.034 Uiso 1 1 calc R U . . .
C23 C 0.2686(3) 0.44575(19) -0.02011(19) 0.0310(9) Uani 1 1 d . . . . .
H23 H 0.311328 0.413860 -0.041699 0.037 Uiso 1 1 calc R U . . .
C24 C 0.2516(3) 0.5109(2) -0.04711(18) 0.0296(9) Uani 1 1 d . . . . .
C25 C 0.1863(3) 0.55585(18) -0.01634(18) 0.0270(8) Uani 1 1 d . . . . .
H25 H 0.170808 0.599142 -0.034683 0.032 Uiso 1 1 calc R U . . .
C26 C 0.1434(3) 0.53780(18) 0.04144(19) 0.0238(9) Uani 1 1 d . . . . .
C27 C 0.0887(3) 0.57899(17) 0.08934(17) 0.0240(8) Uani 1 1 d . . . . .
C28 C 0.0525(3) 0.64767(17) 0.09222(18) 0.0282(8) Uani 1 1 d . . . . .
H28 H 0.057327 0.675524 0.055648 0.034 Uiso 1 1 calc R U . . .
C29 C 0.0093(3) 0.67546(18) 0.14862(19) 0.0313(9) Uani 1 1 d . . . . .
C30 C -0.0016(3) 0.63110(18) 0.20008(19) 0.0316(9) Uani 1 1 d . . . . .
H30 H -0.032330 0.649495 0.238212 0.038 Uiso 1 1 calc R U . . .
C31 C 0.0302(3) 0.56177(19) 0.19784(19) 0.0274(8) Uani 1 1 d . . . . .
H31 H 0.019140 0.531807 0.232476 0.033 Uiso 1 1 calc R U . . .
C32 C 0.0787(3) 0.53792(18) 0.14307(18) 0.0245(8) Uani 1 1 d . . . . .
C33 C 0.3281(3) 0.60464(16) 0.21772(17) 0.0230(8) Uani 1 1 d . . . . .
C34 C 0.3778(3) 0.58672(18) 0.16178(17) 0.0267(8) Uani 1 1 d . . . . .
H34 H 0.377050 0.535369 0.144225 0.032 Uiso 1 1 calc R U . . .
C35 C 0.4287(3) 0.64604(17) 0.13215(19) 0.0295(9) Uani 1 1 d . . . . .
H35 H 0.462756 0.634513 0.093521 0.035 Uiso 1 1 calc R U . . .
C36 C 0.4319(3) 0.72221(18) 0.15702(19) 0.0305(9) Uani 1 1 d . . . . .
C37 C 0.3872(3) 0.73918(18) 0.21559(19) 0.0307(9) Uani 1 1 d . . . . .
H37 H 0.392002 0.790716 0.234655 0.037 Uiso 1 1 calc R U . . .
C38 C 0.3352(3) 0.68030(17) 0.24642(18) 0.0256(8) Uani 1 1 d . . . . .
C39 C 0.2840(3) 0.67927(17) 0.30705(18) 0.0262(8) Uani 1 1 d . . . . .
C40 C 0.2685(3) 0.73656(18) 0.35579(19) 0.0306(9) Uani 1 1 d . . . . .
H40 H 0.296476 0.788506 0.353060 0.037 Uiso 1 1 calc R U . . .
C41 C 0.2118(3) 0.71766(18) 0.40859(19) 0.0312(9) Uani 1 1 d D . . . .
C42 C 0.1676(3) 0.64010(17) 0.40931(19) 0.0288(8) Uani 1 1 d . . . . .
H42 H 0.126756 0.626989 0.444383 0.035 Uiso 1 1 calc R U . . .
C43 C 0.1811(3) 0.58234(17) 0.36126(17) 0.0258(8) Uani 1 1 d . . . . .
H43 H 0.148979 0.530475 0.362293 0.031 Uiso 1 1 calc R U . . .
C44 C 0.2431(3) 0.60258(16) 0.31148(17) 0.0238(8) Uani 1 1 d . . . . .
C45 C 0.4481(3) 0.53936(18) 0.36707(19) 0.0273(8) Uani 1 1 d . . . . .
C46 C 0.5132(3) 0.5660(2) 0.3206(2) 0.0328(9) Uani 1 1 d . . . . .
H46 H 0.505832 0.537209 0.276328 0.039 Uiso 1 1 calc R U . . .
C47 C 0.5894(3) 0.6362(2) 0.3415(2) 0.0387(10) Uani 1 1 d . . . . .
H47 H 0.632915 0.656290 0.309811 0.046 Uiso 1 1 calc R U . . .
C48 C 0.6057(3) 0.6794(2) 0.4071(2) 0.0388(10) Uani 1 1 d D . . . .
C49 C 0.5438(3) 0.64887(18) 0.4539(2) 0.0343(9) Uani 1 1 d . . . . .
H49 H 0.555418 0.675800 0.499267 0.041 Uiso 1 1 calc R U . . .
C50 C 0.4648(3) 0.57884(17) 0.43383(18) 0.0286(8) Uani 1 1 d . . . . .
C51 C 0.3822(3) 0.53611(18) 0.46784(19) 0.0251(9) Uani 1 1 d . . . . .
C52 C 0.3504(3) 0.55217(18) 0.53117(18) 0.0296(9) Uani 1 1 d . . . . .
H52 H 0.394107 0.595322 0.563622 0.036 Uiso 1 1 calc R U . . .
C53 C 0.2549(3) 0.50517(19) 0.54692(19) 0.0309(9) Uani 1 1 d . . . . .
C54 C 0.1959(3) 0.44028(18) 0.49908(19) 0.0314(9) Uani 1 1 d . . . . .
H54 H 0.132199 0.407161 0.510267 0.038 Uiso 1 1 calc R U . . .
C55 C 0.2261(3) 0.42210(18) 0.43602(18) 0.0297(9) Uani 1 1 d . . . . .
H55 H 0.184963 0.377443 0.404606 0.036 Uiso 1 1 calc R U . . .
C56 C 0.3186(3) 0.47154(18) 0.42065(18) 0.0244(8) Uani 1 1 d . . . . .
C57 C 0.2228(4) 0.00591(19) -0.0015(2) 0.0352(10) Uani 1 1 d . . . . .
C58 C 0.1770(4) 0.0196(2) -0.0734(2) 0.0440(11) Uani 1 1 d . . . . .
H58A H 0.095210 0.023023 -0.077508 0.066(8) Uiso 1 1 calc R U . . .
H58B H 0.183085 -0.022716 -0.107426 0.066(8) Uiso 1 1 calc R U . . .
H58C H 0.223416 0.067290 -0.081273 0.066(8) Uiso 1 1 calc R U . . .
C59 C 0.3534(4) 0.0087(2) 0.0067(2) 0.0518(12) Uani 1 1 d . . . . .
H59A H 0.395078 0.060335 0.004862 0.057(7) Uiso 1 1 calc R U . . .
H59B H 0.367071 -0.027311 -0.030412 0.057(7) Uiso 1 1 calc R U . . .
H59C H 0.381885 -0.004998 0.050876 0.057(7) Uiso 1 1 calc R U . . .
C60 C 0.1580(4) -0.07312(18) 0.0048(2) 0.0465(12) Uani 1 1 d . . . . .
H60A H 0.187513 -0.084656 0.049783 0.036(6) Uiso 1 1 calc R U . . .
H60B H 0.170454 -0.111039 -0.031203 0.036(6) Uiso 1 1 calc R U . . .
H60C H 0.074443 -0.074485 -0.000083 0.036(6) Uiso 1 1 calc R U . . .
C65 C 0.3141(4) 0.5336(2) -0.1053(2) 0.0363(10) Uani 1 1 d . . . . .
C66 C 0.3043(4) 0.4648(2) -0.1610(2) 0.0430(12) Uani 1 1 d . . . . .
H66A H 0.346547 0.428951 -0.141840 0.052(7) Uiso 1 1 calc R U . . .
H66B H 0.338045 0.481969 -0.199070 0.052(7) Uiso 1 1 calc R U . . .
H66C H 0.221947 0.439545 -0.177652 0.052(7) Uiso 1 1 calc R U . . .
C67 C 0.2609(4) 0.5932(2) -0.1392(2) 0.0529(12) Uani 1 1 d . . . . .
H67A H 0.177330 0.572704 -0.156755 0.074(9) Uiso 1 1 calc R U . . .
H67B H 0.299472 0.605478 -0.177069 0.074(9) Uiso 1 1 calc R U . . .
H67C H 0.272075 0.639493 -0.105270 0.074(9) Uiso 1 1 calc R U . . .
C68 C 0.4428(4) 0.5668(3) -0.0751(2) 0.0576(13) Uani 1 1 d . . . . .
H68A H 0.450856 0.611990 -0.040511 0.075(9) Uiso 1 1 calc R U . . .
H68B H 0.483738 0.580996 -0.111581 0.075(9) Uiso 1 1 calc R U . . .
H68C H 0.476701 0.528656 -0.053763 0.075(9) Uiso 1 1 calc R U . . .
C69 C -0.0200(4) 0.75496(19) 0.1550(2) 0.0388(10) Uani 1 1 d . . . . .
C70 C -0.0822(5) 0.7679(3) 0.0886(3) 0.0807(19) Uani 1 1 d . . . . .
H70A H -0.031961 0.765771 0.054642 0.099(11) Uiso 1 1 calc R U . . .
H70B H -0.101392 0.818103 0.094851 0.099(11) Uiso 1 1 calc R U . . .
H70C H -0.154122 0.728449 0.072586 0.099(11) Uiso 1 1 calc R U . . .
C71 C 0.0941(5) 0.8140(2) 0.1800(3) 0.085(2) Uani 1 1 d . . . . .
H71A H 0.130447 0.807372 0.225565 0.131(14) Uiso 1 1 calc R U . . .
H71B H 0.078467 0.865208 0.182579 0.131(14) Uiso 1 1 calc R U . . .
H71C H 0.146769 0.807610 0.148084 0.131(14) Uiso 1 1 calc R U . . .
C72 C -0.0959(5) 0.7655(3) 0.2083(3) 0.085(2) Uani 1 1 d . . . . .
H72A H -0.167378 0.725249 0.196280 0.119(13) Uiso 1 1 calc R U . . .
H72B H -0.116197 0.815303 0.209419 0.119(13) Uiso 1 1 calc R U . . .
H72C H -0.052893 0.762743 0.253541 0.119(13) Uiso 1 1 calc R U . . .
C73 C 0.4835(4) 0.7857(2) 0.1201(2) 0.0412(12) Uani 1 1 d D . . . .
C74 C 0.3982(7) 0.7773(4) 0.0506(4) 0.0608(19) Uani 0.664(5) 1 d D . P A 1
H74A H 0.321383 0.782621 0.059194 0.091 Uiso 0.664(5) 1 calc R U P A 1
H74B H 0.428407 0.816935 0.025450 0.091 Uiso 0.664(5) 1 calc R U P A 1
H74C H 0.391293 0.727033 0.023410 0.091 Uiso 0.664(5) 1 calc R U P A 1
C75 C 0.4917(8) 0.8658(3) 0.1579(4) 0.069(3) Uani 0.664(5) 1 d D . P A 1
H75A H 0.414632 0.870833 0.166217 0.103 Uiso 0.664(5) 1 calc R U P A 1
H75B H 0.546592 0.874939 0.201689 0.103 Uiso 0.664(5) 1 calc R U P A 1
H75C H 0.519336 0.903180 0.129912 0.103 Uiso 0.664(5) 1 calc R U P A 1
C75' C 0.5365(17) 0.7568(7) 0.0609(8) 0.069(3) Uani 0.336(5) 1 d D . P A 2
H75D H 0.598547 0.731743 0.077817 0.103 Uiso 0.336(5) 1 calc R U P A 2
H75E H 0.476134 0.720245 0.026681 0.103 Uiso 0.336(5) 1 calc R U P A 2
H75F H 0.569277 0.799709 0.040017 0.103 Uiso 0.336(5) 1 calc R U P A 2
C85 C 0.2078(4) 0.5265(2) 0.6129(2) 0.0350(10) Uani 1 1 d . . . . .
C86 C 0.1014(4) 0.5599(2) 0.5939(2) 0.0517(12) Uani 1 1 d . . . . .
H86A H 0.070684 0.573695 0.635042 0.071(9) Uiso 1 1 calc R U . . .
H86B H 0.041201 0.522055 0.560591 0.071(9) Uiso 1 1 calc R U . . .
H86C H 0.124043 0.605398 0.573677 0.071(9) Uiso 1 1 calc R U . . .
C87 C 0.2998(4) 0.5852(2) 0.6661(2) 0.0531(13) Uani 1 1 d . . . . .
H87A H 0.368971 0.564487 0.678012 0.053(7) Uiso 1 1 calc R U . . .
H87B H 0.268029 0.597100 0.707289 0.053(7) Uiso 1 1 calc R U . . .
H87C H 0.321415 0.631712 0.647136 0.053(7) Uiso 1 1 calc R U . . .
C88 C 0.1699(4) 0.4566(2) 0.6455(2) 0.0431(12) Uani 1 1 d D . . . .
H88A H 0.236928 0.434061 0.657964 0.071(9) Uiso 1 1 calc R U . . .
H88B H 0.108496 0.419148 0.612663 0.071(9) Uiso 1 1 calc R U . . .
H88C H 0.140055 0.471979 0.686616 0.071(9) Uiso 1 1 calc DR U . . .
C61 C -0.0698(7) 0.0077(4) 0.3375(4) 0.0413(15) Uani 0.777(4) 1 d D . P B 1
C62 C -0.1805(5) -0.0381(3) 0.2862(3) 0.0520(16) Uani 0.777(4) 1 d D . P B 1
H62A H -0.221478 -0.078356 0.307118 0.051(9) Uiso 0.777(4) 1 calc R U P B 1
H62B H -0.158227 -0.061065 0.244717 0.051(9) Uiso 0.777(4) 1 calc R U P B 1
H62C H -0.231999 -0.004003 0.274200 0.051(9) Uiso 0.777(4) 1 calc R U P B 1
C63 C 0.0140(6) -0.0426(3) 0.3575(3) 0.0578(17) Uani 0.777(4) 1 d D . P B 1
H63A H 0.037322 -0.065635 0.316457 0.125(16) Uiso 0.777(4) 1 calc R U P B 1
H63B H -0.024619 -0.082816 0.379368 0.125(16) Uiso 0.777(4) 1 calc R U P B 1
H63C H 0.083339 -0.011651 0.389643 0.125(16) Uiso 0.777(4) 1 calc R U P B 1
C64 C -0.1098(6) 0.0377(3) 0.4038(3) 0.060(2) Uani 0.777(4) 1 d D . P B 1
H64A H -0.041828 0.067395 0.437651 0.054(9) Uiso 0.777(4) 1 calc R U P B 1
H64B H -0.148243 -0.005431 0.422404 0.054(9) Uiso 0.777(4) 1 calc R U P B 1
H64C H -0.164648 0.070166 0.393061 0.054(9) Uiso 0.777(4) 1 calc R U P B 1
C77 C 0.1991(7) 0.7777(4) 0.4668(4) 0.0414(13) Uani 0.829(5) 1 d D . P C 1
C78 C 0.0724(6) 0.7668(4) 0.4738(4) 0.071(2) Uani 0.829(5) 1 d D . P C 1
H78A H 0.024280 0.769006 0.429974 0.082(12) Uiso 0.829(5) 1 calc R U P C 1
H78B H 0.064336 0.807166 0.509116 0.082(12) Uiso 0.829(5) 1 calc R U P C 1
H78C H 0.046808 0.717105 0.486901 0.082(12) Uiso 0.829(5) 1 calc R U P C 1
C79 C 0.2400(7) 0.8591(3) 0.4537(3) 0.065(2) Uani 0.829(5) 1 d D . P C 1
H79A H 0.323319 0.868707 0.452382 0.061(9) Uiso 0.829(5) 1 calc R U P C 1
H79B H 0.226767 0.895551 0.490656 0.061(9) Uiso 0.829(5) 1 calc R U P C 1
H79C H 0.195887 0.864899 0.409850 0.061(9) Uiso 0.829(5) 1 calc R U P C 1
C80 C 0.2759(6) 0.7698(3) 0.5333(3) 0.0655(19) Uani 0.829(5) 1 d D . P C 1
H80A H 0.249778 0.718953 0.544016 0.070(10) Uiso 0.829(5) 1 calc R U P C 1
H80B H 0.269697 0.808426 0.570753 0.070(10) Uiso 0.829(5) 1 calc R U P C 1
H80C H 0.357214 0.776915 0.527644 0.070(10) Uiso 0.829(5) 1 calc R U P C 1
C81' C 0.679(3) 0.7619(14) 0.4298(16) 0.0480(14) Uani 0.194(8) 1 d D . P D 2
C82' C 0.624(3) 0.8162(17) 0.3880(15) 0.0569(19) Uani 0.194(8) 1 d D . P D 2
H82A H 0.631511 0.804571 0.340150 0.062(10) Uiso 0.194(8) 1 calc R U P D 2
H82B H 0.664120 0.869058 0.407155 0.062(10) Uiso 0.194(8) 1 calc R U P D 2
H82C H 0.540961 0.809390 0.390412 0.062(10) Uiso 0.194(8) 1 calc R U P D 2
C83' C 0.686(3) 0.7984(15) 0.5054(13) 0.075(2) Uani 0.194(8) 1 d D . P D 2
H83A H 0.607555 0.797145 0.514176 0.097(14) Uiso 0.194(8) 1 calc R U P D 2
H83B H 0.730492 0.851346 0.513616 0.097(14) Uiso 0.194(8) 1 calc R U P D 2
H83C H 0.725883 0.769793 0.536056 0.097(14) Uiso 0.194(8) 1 calc R U P D 2
C84' C 0.805(3) 0.7663(14) 0.418(2) 0.095(3) Uani 0.194(8) 1 d D . P D 2
H84A H 0.804386 0.758606 0.368417 0.15(2) Uiso 0.194(8) 1 calc R U P D 2
H84B H 0.836789 0.726742 0.437857 0.15(2) Uiso 0.194(8) 1 calc R U P D 2
H84C H 0.853787 0.816520 0.439308 0.15(2) Uiso 0.194(8) 1 calc R U P D 2
C61' C -0.087(2) 0.0173(13) 0.3420(12) 0.0413(15) Uani 0.223(4) 1 d D . P B 2
C62' C -0.0149(19) 0.0214(10) 0.4156(10) 0.0520(16) Uani 0.223(4) 1 d D . P B 2
H62D H -0.060016 -0.012996 0.440057 0.051(9) Uiso 0.223(4) 1 calc R U P B 2
H62E H 0.058619 0.006109 0.411931 0.051(9) Uiso 0.223(4) 1 calc R U P B 2
H62F H 0.001860 0.073653 0.440737 0.051(9) Uiso 0.223(4) 1 calc R U P B 2
C63' C -0.2144(18) 0.0296(10) 0.3371(11) 0.0578(17) Uani 0.223(4) 1 d D . P B 2
H63D H -0.258552 -0.007068 0.360126 0.125(16) Uiso 0.223(4) 1 calc R U P B 2
H63E H -0.211974 0.081514 0.359340 0.125(16) Uiso 0.223(4) 1 calc R U P B 2
H63F H -0.252453 0.022153 0.288873 0.125(16) Uiso 0.223(4) 1 calc R U P B 2
C64' C -0.112(2) -0.0642(10) 0.2980(11) 0.060(2) Uani 0.223(4) 1 d D . P B 2
H64D H -0.160197 -0.100573 0.319167 0.054(9) Uiso 0.223(4) 1 calc R U P B 2
H64E H -0.152251 -0.063696 0.251652 0.054(9) Uiso 0.223(4) 1 calc R U P B 2
H64F H -0.037506 -0.079309 0.295772 0.054(9) Uiso 0.223(4) 1 calc R U P B 2
C77' C 0.194(3) 0.7819(16) 0.4622(15) 0.0414(13) Uani 0.171(5) 1 d D . P C 2
C78' C 0.316(2) 0.8232(16) 0.5038(16) 0.071(2) Uani 0.171(5) 1 d D . P C 2
H78D H 0.352109 0.787132 0.527112 0.082(12) Uiso 0.171(5) 1 calc R U P C 2
H78E H 0.364954 0.843685 0.472922 0.082(12) Uiso 0.171(5) 1 calc R U P C 2
H78F H 0.308359 0.864916 0.537899 0.082(12) Uiso 0.171(5) 1 calc R U P C 2
C79' C 0.113(3) 0.7489(16) 0.5080(17) 0.065(2) Uani 0.171(5) 1 d D . P C 2
H79D H 0.148106 0.713455 0.532759 0.061(9) Uiso 0.171(5) 1 calc R U P C 2
H79E H 0.101527 0.790357 0.540929 0.061(9) Uiso 0.171(5) 1 calc R U P C 2
H79F H 0.037631 0.721751 0.479554 0.061(9) Uiso 0.171(5) 1 calc R U P C 2
C80' C 0.135(3) 0.8367(15) 0.4249(14) 0.0655(19) Uani 0.171(5) 1 d D . P C 2
H80D H 0.184606 0.858967 0.395036 0.070(10) Uiso 0.171(5) 1 calc R U P C 2
H80E H 0.059447 0.808709 0.397250 0.070(10) Uiso 0.171(5) 1 calc R U P C 2
H80F H 0.123344 0.877314 0.458626 0.070(10) Uiso 0.171(5) 1 calc R U P C 2
C81 C 0.6853(7) 0.7588(4) 0.4251(4) 0.0480(14) Uani 0.806(8) 1 d D . P D 1
C82 C 0.7617(6) 0.7710(3) 0.4973(3) 0.0569(19) Uani 0.806(8) 1 d D . P D 1
H82D H 0.812050 0.822325 0.507798 0.062(10) Uiso 0.806(8) 1 calc R U P D 1
H82E H 0.711487 0.765302 0.531187 0.062(10) Uiso 0.806(8) 1 calc R U P D 1
H82F H 0.810045 0.733219 0.498723 0.062(10) Uiso 0.806(8) 1 calc R U P D 1
C83 C 0.7655(6) 0.7724(4) 0.3735(4) 0.075(2) Uani 0.806(8) 1 d D . P D 1
H83D H 0.815157 0.823897 0.386628 0.097(14) Uiso 0.806(8) 1 calc R U P D 1
H83E H 0.814476 0.734994 0.373092 0.097(14) Uiso 0.806(8) 1 calc R U P D 1
H83F H 0.718063 0.767162 0.327651 0.097(14) Uiso 0.806(8) 1 calc R U P D 1
C84 C 0.6065(7) 0.8160(4) 0.4256(6) 0.095(3) Uani 0.806(8) 1 d D . P D 1
H84D H 0.654840 0.867948 0.437010 0.15(2) Uiso 0.806(8) 1 calc R U P D 1
H84E H 0.556732 0.808927 0.380250 0.15(2) Uiso 0.806(8) 1 calc R U P D 1
H84F H 0.557625 0.807826 0.459853 0.15(2) Uiso 0.806(8) 1 calc R U P D 1
C76' C 0.3884(12) 0.8240(9) 0.0935(9) 0.070(2) Uani 0.336(5) 1 d D . P A 2
H76A H 0.353565 0.842853 0.131461 0.105 Uiso 0.336(5) 1 calc R U P A 2
H76B H 0.421448 0.866767 0.072502 0.105 Uiso 0.336(5) 1 calc R U P A 2
H76C H 0.328306 0.787303 0.059167 0.105 Uiso 0.336(5) 1 calc R U P A 2
C76 C 0.6001(7) 0.7776(4) 0.1072(5) 0.070(2) Uani 0.664(5) 1 d D . P A 1
H76D H 0.594288 0.726044 0.082969 0.105 Uiso 0.664(5) 1 calc R U P A 1
H76E H 0.627838 0.814837 0.079204 0.105 Uiso 0.664(5) 1 calc R U P A 1
H76F H 0.655094 0.786595 0.150981 0.105 Uiso 0.664(5) 1 calc R U P A 1
C74' C 0.5821(14) 0.8435(7) 0.1727(7) 0.0608(19) Uani 0.336(5) 1 d D . P A 2
H74D H 0.643222 0.817683 0.189466 0.091 Uiso 0.336(5) 1 calc R U P A 2
H74E H 0.615355 0.885110 0.150460 0.091 Uiso 0.336(5) 1 calc R U P A 2
H74F H 0.550019 0.864065 0.211189 0.091 Uiso 0.336(5) 1 calc R U P A 2

loop_
_atom_site_aniso_label
_atom_site_aniso_U_11
_atom_site_aniso_U_22
_atom_site_aniso_U_33
_atom_site_aniso_U_23
_atom_site_aniso_U_13
_atom_site_aniso_U_12
N1 0.051(2) 0.0212(13) 0.0240(16) 0.0091(14) 0.0152(14) 0.0042(15)
N2 0.052(2) 0.0359(17) 0.034(2) 0.0074(15) 0.0059(18) 0.0036(15)
N3 0.0300(19) 0.0275(14) 0.0196(17) 0.0100(11) 0.0099(14) 0.0121(12)
N4 0.0297(16) 0.0220(12) 0.0209(15) 0.0093(12) 0.0118(12) 0.0073(12)
N5 0.0327(19) 0.0264(14) 0.0205(18) 0.0099(12) 0.0095(14) 0.0060(12)
N6 0.061(3) 0.0358(17) 0.041(2) 0.0147(15) 0.0059(19) 0.0203(16)
C1 0.037(2) 0.0190(14) 0.0255(19) 0.0081(15) 0.0154(15) 0.0065(15)
C2 0.031(2) 0.0279(17) 0.017(2) 0.0072(13) 0.0106(16) 0.0085(14)
C3 0.028(2) 0.0255(16) 0.020(2) 0.0093(13) 0.0114(16) 0.0088(13)
C4 0.0252(18) 0.0224(14) 0.0236(18) 0.0109(14) 0.0105(14) 0.0076(14)
C5 0.027(2) 0.0251(16) 0.021(2) 0.0077(13) 0.0094(16) 0.0057(13)
C6 0.033(2) 0.0252(16) 0.021(2) 0.0121(13) 0.0115(17) 0.0105(14)
C7 0.043(3) 0.0266(18) 0.025(2) 0.0093(15) 0.0130(19) 0.0067(16)
C8 0.043(3) 0.0268(18) 0.025(2) 0.0097(15) 0.0107(18) 0.0092(15)
C9 0.041(3) 0.0256(18) 0.028(2) 0.0096(15) 0.0143(19) 0.0127(15)
C10 0.053(3) 0.0254(18) 0.032(2) 0.0140(15) 0.020(2) 0.0077(16)
C11 0.047(3) 0.0333(19) 0.031(2) 0.0109(15) 0.0186(19) 0.0119(16)
C12 0.039(2) 0.0279(18) 0.030(2) 0.0066(14) 0.0125(18) 0.0131(15)
C13 0.036(2) 0.0235(17) 0.030(2) 0.0087(14) 0.0124(17) 0.0087(14)
C14 0.035(2) 0.0269(18) 0.023(2) 0.0095(14) 0.0076(17) 0.0083(15)
C15 0.043(3) 0.0266(18) 0.025(2) 0.0070(14) 0.0121(18) 0.0068(15)
C16 0.053(3) 0.0238(17) 0.029(2) 0.0042(14) 0.0175(19) 0.0043(15)
C17 0.060(3) 0.0245(18) 0.034(2) 0.0054(15) 0.026(2) 0.0016(16)
C18 0.070(3) 0.030(2) 0.039(3) 0.0055(16) 0.031(2) 0.0039(18)
C19 0.061(3) 0.0236(18) 0.035(3) 0.0042(15) 0.023(2) 0.0035(16)
C20 0.043(3) 0.0244(18) 0.025(2) 0.0110(15) 0.0138(18) 0.0065(15)
C21 0.030(2) 0.0285(17) 0.018(2) 0.0076(14) 0.0087(17) 0.0069(14)
C22 0.036(2) 0.0294(18) 0.023(2) 0.0092(14) 0.0106(18) 0.0110(15)
C23 0.038(3) 0.039(2) 0.022(2) 0.0071(15) 0.0113(18) 0.0166(16)
C24 0.031(2) 0.042(2) 0.018(2) 0.0086(15) 0.0074(18) 0.0104(16)
C25 0.030(2) 0.0334(18) 0.023(2) 0.0132(14) 0.0082(17) 0.0111(14)
C26 0.027(2) 0.0283(18) 0.019(2) 0.0083(14) 0.0057(17) 0.0094(15)
C27 0.025(2) 0.0304(17) 0.019(2) 0.0089(13) 0.0047(16) 0.0069(14)
C28 0.031(2) 0.0321(18) 0.027(2) 0.0119(14) 0.0078(17) 0.0113(14)
C29 0.037(2) 0.0314(18) 0.029(2) 0.0080(15) 0.0081(18) 0.0139(15)
C30 0.036(2) 0.0365(19) 0.028(2) 0.0064(15) 0.0111(18) 0.0172(16)
C31 0.029(2) 0.0361(19) 0.022(2) 0.0094(15) 0.0091(18) 0.0120(15)
C32 0.029(2) 0.0257(17) 0.023(2) 0.0066(14) 0.0085(17) 0.0106(14)
C33 0.023(2) 0.0257(16) 0.023(2) 0.0121(13) 0.0060(16) 0.0067(13)
C34 0.028(2) 0.0298(17) 0.026(2) 0.0063(14) 0.0112(17) 0.0082(14)
C35 0.028(2) 0.0375(19) 0.025(2) 0.0122(15) 0.0090(17) 0.0054(15)
C36 0.031(2) 0.0319(19) 0.031(2) 0.0151(15) 0.0104(18) 0.0042(15)
C37 0.035(2) 0.0267(18) 0.031(2) 0.0094(15) 0.0093(18) 0.0047(14)
C38 0.025(2) 0.0296(17) 0.025(2) 0.0104(14) 0.0062(16) 0.0072(14)
C39 0.029(2) 0.0257(17) 0.028(2) 0.0096(14) 0.0087(17) 0.0088(14)
C40 0.038(2) 0.0241(17) 0.033(2) 0.0082(15) 0.0123(18) 0.0075(14)
C41 0.039(2) 0.0304(18) 0.028(2) 0.0064(15) 0.0131(18) 0.0102(15)
C42 0.033(2) 0.0329(18) 0.027(2) 0.0112(15) 0.0134(17) 0.0118(15)
C43 0.032(2) 0.0265(17) 0.023(2) 0.0093(13) 0.0105(17) 0.0070(14)
C44 0.028(2) 0.0245(16) 0.022(2) 0.0074(13) 0.0056(16) 0.0093(13)
C45 0.030(2) 0.0299(18) 0.027(2) 0.0149(15) 0.0069(17) 0.0091(15)
C46 0.031(3) 0.042(2) 0.030(2) 0.0143(17) 0.0114(19) 0.0075(16)
C47 0.035(3) 0.051(2) 0.033(3) 0.0240(19) 0.0086(19) 0.0047(18)
C48 0.032(3) 0.038(2) 0.042(3) 0.0203(18) -0.0020(19) -0.0021(16)
C49 0.034(2) 0.0342(19) 0.033(2) 0.0139(16) 0.0032(18) 0.0013(15)
C50 0.032(2) 0.0291(18) 0.025(2) 0.0108(14) 0.0042(17) 0.0058(14)
C51 0.029(2) 0.0266(18) 0.022(2) 0.0115(15) 0.0046(18) 0.0069(15)
C52 0.034(2) 0.0300(18) 0.023(2) 0.0074(14) 0.0028(18) 0.0039(15)
C53 0.042(3) 0.0339(19) 0.021(2) 0.0105(15) 0.0105(18) 0.0089(17)
C54 0.036(2) 0.0301(18) 0.029(2) 0.0115(15) 0.0118(18) 0.0012(15)
C55 0.040(3) 0.0266(17) 0.023(2) 0.0088(14) 0.0078(18) 0.0024(15)
C56 0.031(2) 0.0263(17) 0.020(2) 0.0098(14) 0.0069(17) 0.0082(14)
C57 0.043(3) 0.0321(19) 0.037(3) 0.0058(16) 0.021(2) 0.0136(17)
C58 0.052(3) 0.044(2) 0.035(3) -0.0014(17) 0.017(2) 0.0078(18)
C59 0.049(3) 0.056(3) 0.057(3) 0.002(2) 0.017(2) 0.027(2)
C60 0.068(3) 0.030(2) 0.048(3) 0.0020(17) 0.032(2) 0.0130(18)
C65 0.043(3) 0.052(2) 0.021(2) 0.0149(17) 0.014(2) 0.0149(19)
C66 0.046(3) 0.065(3) 0.028(3) 0.013(2) 0.019(2) 0.022(2)
C67 0.076(4) 0.068(3) 0.035(3) 0.031(2) 0.032(3) 0.032(2)
C68 0.049(3) 0.085(3) 0.040(3) 0.018(2) 0.021(3) 0.002(2)
C69 0.051(3) 0.035(2) 0.037(3) 0.0076(16) 0.012(2) 0.0237(18)
C70 0.137(6) 0.061(3) 0.057(4) 0.005(3) -0.001(4) 0.072(3)
C71 0.085(5) 0.036(3) 0.130(6) -0.002(3) 0.016(4) 0.022(3)
C72 0.118(5) 0.063(3) 0.115(5) 0.036(3) 0.073(4) 0.063(3)
C73 0.045(3) 0.039(2) 0.045(3) 0.0211(18) 0.022(2) 0.0012(18)
C74 0.075(5) 0.054(4) 0.056(5) 0.032(3) 0.014(4) 0.004(3)
C75 0.110(7) 0.040(3) 0.060(5) 0.020(3) 0.047(5) -0.006(4)
C75' 0.110(7) 0.040(3) 0.060(5) 0.020(3) 0.047(5) -0.006(4)
C85 0.044(3) 0.043(2) 0.020(2) 0.0088(16) 0.012(2) 0.0086(18)
C86 0.073(4) 0.063(3) 0.035(3) 0.019(2) 0.028(3) 0.032(2)
C87 0.069(4) 0.059(3) 0.027(3) 0.002(2) 0.020(2) 0.000(2)
C88 0.049(3) 0.056(3) 0.030(3) 0.016(2) 0.019(2) 0.011(2)
C61 0.070(4) 0.023(2) 0.038(3) 0.008(2) 0.033(3) 0.007(2)
C62 0.067(4) 0.040(3) 0.057(4) 0.014(3) 0.032(3) 0.009(3)
C63 0.087(5) 0.038(3) 0.058(4) 0.025(3) 0.036(4) 0.008(3)
C64 0.102(6) 0.038(3) 0.049(4) 0.013(2) 0.049(4) 0.002(3)
C77 0.055(3) 0.033(2) 0.039(3) 0.0034(18) 0.023(3) 0.0098(19)
C78 0.067(5) 0.066(4) 0.084(6) -0.015(4) 0.042(4) 0.022(3)
C79 0.108(6) 0.035(3) 0.058(4) -0.002(3) 0.040(4) 0.020(3)
C80 0.103(5) 0.045(3) 0.043(4) -0.007(2) 0.018(4) 0.009(3)
C81' 0.043(3) 0.048(2) 0.049(3) 0.026(2) 0.002(2) -0.007(2)
C82' 0.046(4) 0.061(4) 0.050(4) 0.018(3) -0.003(3) -0.017(3)
C83' 0.072(5) 0.070(4) 0.067(5) 0.031(3) 0.006(4) -0.032(3)
C84' 0.076(6) 0.037(3) 0.156(10) 0.023(5) -0.011(6) -0.002(3)
C61' 0.070(4) 0.023(2) 0.038(3) 0.008(2) 0.033(3) 0.007(2)
C62' 0.067(4) 0.040(3) 0.057(4) 0.014(3) 0.032(3) 0.009(3)
C63' 0.087(5) 0.038(3) 0.058(4) 0.025(3) 0.036(4) 0.008(3)
C64' 0.102(6) 0.038(3) 0.049(4) 0.013(2) 0.049(4) 0.002(3)
C77' 0.055(3) 0.033(2) 0.039(3) 0.0034(18) 0.023(3) 0.0098(19)
C78' 0.067(5) 0.066(4) 0.084(6) -0.015(4) 0.042(4) 0.022(3)
C79' 0.108(6) 0.035(3) 0.058(4) -0.002(3) 0.040(4) 0.020(3)
C80' 0.103(5) 0.045(3) 0.043(4) -0.007(2) 0.018(4) 0.009(3)
C81 0.043(3) 0.048(2) 0.049(3) 0.026(2) 0.002(2) -0.007(2)
C82 0.046(4) 0.061(4) 0.050(4) 0.018(3) -0.003(3) -0.017(3)
C83 0.072(5) 0.070(4) 0.067(5) 0.031(3) 0.006(4) -0.032(3)
C84 0.076(6) 0.037(3) 0.156(10) 0.023(5) -0.011(6) -0.002(3)
C76' 0.063(5) 0.068(4) 0.096(7) 0.046(4) 0.045(5) 0.010(4)
C76 0.063(5) 0.068(4) 0.096(7) 0.046(4) 0.045(5) 0.010(4)
C74' 0.075(5) 0.054(4) 0.056(5) 0.032(3) 0.014(4) 0.004(3)

loop_
_atom_type_symbol
_atom_type_description
_atom_type_scat_dispersion_real
_atom_type_scat_dispersion_imag
_atom_type_scat_source
C C 0.0181 0.0091 'International Tables Vol C Tables 4.2.6.8 and 6.1.1.4'
H H 0.0000 0.0000 'International Tables Vol C Tables 4.2.6.8 and 6.1.1.4'
N N 0.0311 0.0180 'International Tables Vol C Tables 4.2.6.8 and 6.1.1.4'

loop_
_exptl_crystal_face_index_h
_exptl_crystal_face_index_k
_exptl_crystal_face_index_l
_exptl_crystal_face_perp_dist
0.00 -1.00 0.00 0.0080
0.00 1.00 0.00 0.0350
1.00 0.00 -1.00 0.0670
-1.00 0.00 1.00 0.0180
1.00 -1.00 1.00 0.1110
0.00 0.00 -1.00 0.1370
-1.00 0.00 -1.00 0.1300
0.00 0.00 1.00 0.1310

loop_
_geom_angle_atom_site_label_1
_geom_angle_atom_site_label_2
_geom_angle_atom_site_label_3
_geom_angle
C9 N1 C1 126.7(3)
C9 N1 C20 108.0(2)
C1 N1 C20 125.2(3)
C3 N3 C32 124.4(3)
C3 N3 C21 122.8(3)
C32 N3 C21 106.8(3)
C33 N4 C44 108.1(2)
C33 N4 C4 126.5(3)
C44 N4 C4 125.4(3)
C5 N5 C45 124.6(3)
C5 N5 C56 122.0(3)
C45 N5 C56 106.8(3)
C6 C1 C2 118.8(2)
C6 C1 N1 120.4(3)
C2 C1 N1 120.7(4)
C1 C2 C3 121.1(3)
C1 C2 C7 119.9(3)
C3 C2 C7 118.7(3)
N3 C3 C2 117.7(3)
N3 C3 C4 122.6(3)
C2 C3 C4 119.6(3)
C3 C4 N4 120.1(3)
C3 C4 C5 119.7(2)
N4 C4 C5 120.2(3)
N5 C5 C6 117.9(3)
N5 C5 C4 122.8(3)
C6 C5 C4 119.3(3)
C1 C6 C5 121.2(3)
C1 C6 C8 120.4(3)
C5 C6 C8 118.0(3)
N2 C7 C2 178.1(4)
N6 C8 C6 177.4(4)
C10 C9 C14 121.0(3)
C10 C9 N1 129.8(3)
C14 C9 N1 109.2(3)
C11 C10 C9 117.4(3)
C10 C11 C12 123.2(3)
C13 C12 C11 117.8(3)
C13 C12 C57 122.8(3)
C11 C12 C57 119.3(3)
C12 C13 C14 120.6(3)
C13 C14 C9 120.0(3)
C13 C14 C15 133.0(3)
C9 C14 C15 107.0(3)
C16 C15 C20 119.7(3)
C16 C15 C14 132.9(3)
C20 C15 C14 107.5(3)
C17 C16 C15 120.0(3)
C16 C17 C18 118.8(3)
C16 C17 C61 117.5(4)
C18 C17 C61 123.7(4)
C16 C17 C61' 126.4(9)
C18 C17 C61' 114.4(9)
C19 C18 C17 122.1(3)
C20 C19 C18 117.8(3)
C19 C20 C15 121.6(3)
C19 C20 N1 130.1(3)
C15 C20 N1 108.3(3)
C22 C21 C26 121.2(3)
C22 C21 N3 129.0(3)
C26 C21 N3 109.4(3)
C21 C22 C23 117.5(3)
C22 C23 C24 122.8(3)
C25 C24 C23 118.1(3)
C25 C24 C65 122.4(3)
C23 C24 C65 119.3(3)
C24 C25 C26 120.3(3)
C25 C26 C21 120.0(3)
C25 C26 C27 132.4(3)
C21 C26 C27 107.2(3)
C28 C27 C32 119.1(3)
C28 C27 C26 133.6(3)
C32 C27 C26 107.2(3)
C29 C28 C27 120.1(3)
C28 C29 C30 118.3(3)
C28 C29 C69 120.1(3)
C30 C29 C69 121.5(3)
C31 C30 C29 123.0(3)
C32 C31 C30 117.2(3)
C31 C32 C27 122.2(3)
C31 C32 N3 128.4(3)
C27 C32 N3 109.4(3)
C34 C33 C38 121.3(3)
C34 C33 N4 129.8(3)
C38 C33 N4 108.8(3)
C33 C34 C35 117.9(3)
C34 C35 C36 122.4(3)
C37 C36 C35 118.6(3)
C37 C36 C73 120.9(3)
C35 C36 C73 120.5(3)
C36 C37 C38 120.0(3)
C33 C38 C37 119.6(3)
C33 C38 C39 107.3(3)
C37 C38 C39 133.1(3)
C40 C39 C44 119.9(3)
C40 C39 C38 133.0(3)
C44 C39 C38 107.1(3)
C39 C40 C41 119.9(3)
C40 C41 C42 118.3(3)
C40 C41 C77 122.6(4)
C42 C41 C77 119.1(4)
C40 C41 C77' 119.4(13)
C42 C41 C77' 122.2(13)
C43 C42 C41 122.8(3)
C42 C43 C44 117.7(3)
C43 C44 C39 121.3(3)
C43 C44 N4 130.1(3)
C39 C44 N4 108.6(3)
C46 C45 C50 121.6(3)
C46 C45 N5 128.5(3)
C50 C45 N5 109.8(3)
C47 C46 C45 117.1(4)
C46 C47 C48 123.2(3)
C49 C48 C47 118.2(3)
C49 C48 C81 121.4(5)
C47 C48 C81 120.4(4)
C49 C48 C81' 116.7(13)
C47 C48 C81' 124.8(13)
C50 C49 C48 119.8(4)
C49 C50 C45 119.9(3)
C49 C50 C51 132.7(3)
C45 C50 C51 107.2(3)
C52 C51 C56 119.6(3)
C52 C51 C50 132.5(3)
C56 C51 C50 107.4(3)
C53 C52 C51 120.2(3)
C52 C53 C54 118.3(3)
C52 C53 C85 121.6(3)
C54 C53 C85 120.0(3)
C55 C54 C53 123.0(3)
C56 C55 C54 117.5(3)
C55 C56 C51 121.4(3)
C55 C56 N5 129.7(3)
C51 C56 N5 108.7(3)
C60 C57 C58 107.3(3)
C60 C57 C59 109.8(3)
C58 C57 C59 109.0(3)
C60 C57 C12 112.0(3)
C58 C57 C12 110.2(3)
C59 C57 C12 108.6(3)
C68 C65 C66 108.4(3)
C68 C65 C67 109.5(4)
C66 C65 C67 108.1(4)
C68 C65 C24 108.6(3)
C66 C65 C24 111.6(3)
C67 C65 C24 110.6(3)
C70 C69 C71 110.6(4)
C70 C69 C72 108.2(4)
C71 C69 C72 107.0(4)
C70 C69 C29 111.7(3)
C71 C69 C29 107.7(3)
C72 C69 C29 111.6(3)
C76' C73 C75' 108.9(10)
C76 C73 C75 109.8(5)
C76 C73 C36 110.5(4)
C76' C73 C36 108.8(6)
C75' C73 C36 113.1(5)
C75 C73 C36 113.8(4)
C76' C73 C74' 110.5(9)
C75' C73 C74' 107.5(9)
C36 C73 C74' 108.0(6)
C76 C73 C74 109.6(5)
C75 C73 C74 105.9(5)
C36 C73 C74 107.1(4)
C86 C85 C87 109.0(3)
C86 C85 C88 108.1(3)
C87 C85 C88 108.3(3)
C86 C85 C53 108.5(3)
C87 C85 C53 111.3(3)
C88 C85 C53 111.6(3)
C63 C61 C17 110.4(5)
C63 C61 C62 111.7(5)
C17 C61 C62 109.7(5)
C63 C61 C64 106.8(6)
C17 C61 C64 111.2(4)
C62 C61 C64 107.0(6)
C78 C77 C80 110.8(6)
C78 C77 C79 108.0(6)
C80 C77 C79 107.5(6)
C78 C77 C41 110.0(5)
C80 C77 C41 108.6(5)
C79 C77 C41 111.9(5)
C48 C81' C82' 110(2)
C48 C81' C83' 116(2)
C82' C81' C83' 104(2)
C48 C81' C84' 110(2)
C82' C81' C84' 108(2)
C83' C81' C84' 108(3)
C17 C61' C64' 107.8(15)
C17 C61' C62' 106.2(15)
C64' C61' C62' 111.9(19)
C17 C61' C63' 113.4(16)
C64' C61' C63' 100.4(18)
C62' C61' C63' 116.9(19)
C80' C77' C79' 107(2)
C80' C77' C78' 111(3)
C79' C77' C78' 112(3)
C80' C77' C41 109(2)
C79' C77' C41 111(2)
C78' C77' C41 107(2)
C48 C81 C84 107.2(6)
C48 C81 C83 111.8(6)
C84 C81 C83 110.3(7)
C48 C81 C82 110.8(5)
C84 C81 C82 108.2(6)
C83 C81 C82 108.6(6)

loop_
_geom_bond_atom_site_label_1
_geom_bond_atom_site_label_2
_geom_bond_distance
N1 C9 1.405(4)
N1 C1 1.405(3)
N1 C20 1.417(4)
N2 C7 1.148(5)
N3 C3 1.404(4)
N3 C32 1.416(4)
N3 C21 1.423(4)
N4 C33 1.407(4)
N4 C44 1.409(4)
N4 C4 1.410(3)
N5 C5 1.408(4)
N5 C45 1.410(4)
N5 C56 1.434(4)
N6 C8 1.142(4)
C1 C6 1.396(5)
C1 C2 1.404(5)
C2 C3 1.407(4)
C2 C7 1.445(5)
C3 C4 1.409(5)
C4 C5 1.413(5)
C5 C6 1.411(4)
C6 C8 1.450(5)
C9 C10 1.397(5)
C9 C14 1.397(4)
C10 C11 1.378(4)
C11 C12 1.413(4)
C12 C13 1.381(5)
C12 C57 1.546(4)
C13 C14 1.394(4)
C14 C15 1.453(4)
C15 C16 1.395(4)
C15 C20 1.402(5)
C16 C17 1.387(5)
C17 C18 1.402(5)
C17 C61 1.530(7)
C17 C61' 1.56(2)
C18 C19 1.396(4)
C19 C20 1.373(5)
C21 C22 1.385(4)
C21 C26 1.396(5)
C22 C23 1.392(5)
C23 C24 1.403(5)
C24 C25 1.387(5)
C24 C65 1.545(5)
C25 C26 1.396(5)
C26 C27 1.454(5)
C27 C28 1.396(4)
C27 C32 1.401(4)
C28 C29 1.393(5)
C29 C30 1.402(5)
C29 C69 1.546(4)
C30 C31 1.382(4)
C31 C32 1.382(5)
C33 C34 1.384(4)
C33 C38 1.398(4)
C34 C35 1.386(4)
C35 C36 1.398(4)
C36 C37 1.391(5)
C36 C73 1.536(5)
C37 C38 1.399(4)
C38 C39 1.450(4)
C39 C40 1.392(4)
C39 C44 1.404(4)
C40 C41 1.393(5)
C41 C42 1.408(4)
C41 C77 1.536(7)
C41 C77' 1.55(2)
C42 C43 1.379(4)
C43 C44 1.384(4)
C45 C46 1.386(5)
C45 C50 1.396(5)
C46 C47 1.381(5)
C47 C48 1.403(5)
C48 C49 1.394(5)
C48 C81 1.525(7)
C48 C81' 1.54(2)
C49 C50 1.392(4)
C50 C51 1.450(5)
C51 C52 1.396(5)
C51 C56 1.402(5)
C52 C53 1.391(5)
C53 C54 1.399(5)
C53 C85 1.554(5)
C54 C55 1.388(5)
C55 C56 1.384(5)
C57 C60 1.524(5)
C57 C58 1.528(5)
C57 C59 1.529(5)
C65 C68 1.524(6)
C65 C66 1.533(5)
C65 C67 1.538(6)
C69 C70 1.489(6)
C69 C71 1.521(6)
C69 C72 1.527(6)
C73 C76 1.486(8)
C73 C76' 1.506(13)
C73 C75' 1.515(13)
C73 C75 1.526(7)
C73 C74' 1.553(13)
C73 C74 1.557(8)
C85 C86 1.527(6)
C85 C87 1.528(6)
C85 C88 1.529(5)
C61 C63 1.524(9)
C61 C62 1.547(9)
C61 C64 1.551(8)
C77 C78 1.517(8)
C77 C80 1.532(9)
C77 C79 1.535(8)
C81' C82' 1.55(2)
C81' C83' 1.55(2)
C81' C84' 1.55(2)
C61' C64' 1.57(2)
C61' C62' 1.57(2)
C61' C63' 1.57(2)
C77' C80' 1.54(2)
C77' C79' 1.54(2)
C77' C78' 1.54(2)
C81 C84 1.532(9)
C81 C83 1.533(9)
C81 C82 1.545(9)

loop_
_platon_squeeze_void_nr
_platon_squeeze_void_average_x
_platon_squeeze_void_average_y
_platon_squeeze_void_average_z
_platon_squeeze_void_volume
_platon_squeeze_void_count_electrons
_platon_squeeze_void_content
1 0.500 1.000 0.500 778 181 '4 cyclohexane molecules'

loop_
_twin_individual_id
_twin_individual_mass_fraction_refined
_twin_individual_twin_lattice_type
_twin_individual_twin_matrix_11
_twin_individual_twin_matrix_12
_twin_individual_twin_matrix_13
_twin_individual_twin_matrix_21
_twin_individual_twin_matrix_22
_twin_individual_twin_matrix_23
_twin_individual_twin_matrix_31
_twin_individual_twin_matrix_32
_twin_individual_twin_matrix_33
1 0.6193(11) ref 1 0 0 0 1 0 0 0 1
2 0.3807(11) mt_II -1 0 0 0.683 1 0.311 0 0 -1
